data_4071452
loop_
_publ_author_name
'In\'es, Blanca'
'SanMartin, Raul'
'Churruca, F\'atima'
'Dom\'inguez, Esther'
'Urtiaga, Miren Karmele'
'Arriortua, Mar\'ia Isabel'

_publ_section_title
;
 A Nonsymmetric Pincer-Type Palladium Catalyst In Suzuki, Sonogashira, and
 Hiyama Couplings in Neat Water
;
_journal_issue 12
_journal_name_full Organometallics
_journal_page_first 2833
_journal_paper_doi 10.1021/om800175a
_journal_volume 27
_journal_year 2008
_chemical_formula_sum 'C21 H17 Cl N3 P Pd'
_chemical_formula_weight 484.2
_chemical_name_systematic
;
 ?
;
_space_group_IT_number 61
_symmetry_space_group_name_Hall '-P 2ac 2ab'
_symmetry_space_group_name_H-M 'P b c a'
_atom_sites_solution_hydrogens geom
_atom_sites_solution_primary direct
_atom_sites_solution_secondary difmap
_audit_conform_dict_location ftp://ftp.iucr.org/pub/cif_core.dic
_audit_conform_dict_name cif_core.dic
_audit_conform_dict_version 2.3
_audit_creation_date 2008-02-12T16:20:36-00:00
_audit_creation_method 'WinGX routine CIF_UPDATE'
_cell_angle_alpha 90
_cell_angle_beta 90
_cell_angle_gamma 90
_cell_formula_units_Z 8
_cell_length_a 15.4670(7)
_cell_length_b 15.8451(7)
_cell_length_c 15.8451(7)
_cell_measurement_temperature 293(2)
_cell_measurement_theta_max 29.8838
_cell_measurement_theta_min 2.856
_cell_volume 3883.3(3)
_computing_cell_refinement
;
        CrysAlis RED, Oxford Diffraction Ltd.,
Version 1.171.28cycle4 beta (release 11-11-2005 CrysAlis171 .NET)
        (compiled Nov 11 2005,15:50:43)
;
_computing_data_collection
;
        CrysAlis CCD, Oxford Diffraction Ltd.,
Version 1.171.28cycle4 beta (release 11-11-2005 CrysAlis171 .NET)
        (compiled Nov 11 2005,15:50:43)
;
_computing_data_reduction
;
        CrysAlis RED, Oxford Diffraction Ltd.,
Version 1.171.28cycle4 beta (release 11-11-2005 CrysAlis171 .NET)
        (compiled Nov 11 2005,15:50:43)
;
_computing_structure_refinement 'SHELXL-97 (Sheldrick, 1997)'
_diffrn_ambient_temperature 293(2)
_diffrn_detector_area_resol_mean 8.3504
_diffrn_measured_fraction_theta_full 0.998
_diffrn_measured_fraction_theta_max 0.998
_diffrn_orient_matrix_UB_11 -0.0388149315
_diffrn_orient_matrix_UB_12 0.0010793723
_diffrn_orient_matrix_UB_13 -0.0236962927
_diffrn_orient_matrix_UB_21 0.0096031489
_diffrn_orient_matrix_UB_22 -0.0404448831
_diffrn_orient_matrix_UB_23 -0.0166760866
_diffrn_orient_matrix_UB_31 -0.0224544125
_diffrn_orient_matrix_UB_32 -0.0191550917
_diffrn_orient_matrix_UB_33 0.0338115693
_diffrn_radiation_monochromator graphite
_diffrn_radiation_type MoK\a
_diffrn_radiation_wavelength 0.71073
_diffrn_reflns_av_R_equivalents 0.0856
_diffrn_reflns_av_unetI/netI 0.0438
_diffrn_reflns_limit_h_max 17
_diffrn_reflns_limit_h_min -17
_diffrn_reflns_limit_k_max 15
_diffrn_reflns_limit_k_min -18
_diffrn_reflns_limit_l_max 18
_diffrn_reflns_limit_l_min -18
_diffrn_reflns_number 22903
_diffrn_reflns_theta_full 23.82
_diffrn_reflns_theta_max 23.82
_diffrn_reflns_theta_min 2.87
_exptl_absorpt_coefficient_mu 1.186
_exptl_absorpt_correction_T_max 0.92922
_exptl_absorpt_correction_T_min 0.81042
_exptl_absorpt_correction_type analytical
_exptl_absorpt_process_details
;
        CrysAlis RED, Oxford Diffraction Ltd.,
Version 1.171.28cycle4 beta (release 11-11-2005 CrysAlis171 .NET)
        (compiled Nov 11 2005,15:50:43)
Analytical numeric absorption correction using a multifaceted crystal
        model based on expressions derived by R.C. Clark & J.S. Reid.
;
_exptl_crystal_density_diffrn 1.656
_exptl_crystal_density_method 'not measured'
_exptl_crystal_F_000 1936
_exptl_crystal_size_max 0.10456
_exptl_crystal_size_mid 0.066
_exptl_crystal_size_min 0.02451
_refine_diff_density_max 0.443
_refine_diff_density_min -0.483
_refine_diff_density_rms 0.085
_refine_ls_extinction_method none
_refine_ls_goodness_of_fit_ref 1.532
_refine_ls_hydrogen_treatment constr
_refine_ls_matrix_type full
_refine_ls_number_parameters 244
_refine_ls_number_reflns 2974
_refine_ls_number_restraints 0
_refine_ls_restrained_S_all 1.532
_refine_ls_R_factor_all 0.0988
_refine_ls_R_factor_gt 0.0951
_refine_ls_shift/su_max 0.001
_refine_ls_shift/su_mean 0
_refine_ls_structure_factor_coef Fsqd
_refine_ls_weighting_details 'calc w=1/[\s^2^(Fo^2^)+(0.0206P)^2^+12.3214P] where P=(Fo^2^+2Fc^2^)/3'
_refine_ls_weighting_scheme calc
_refine_ls_wR_factor_gt 0.1241
_refine_ls_wR_factor_ref 0.1254
_reflns_number_gt 2901
_reflns_number_total 2974
_reflns_threshold_expression >2sigma(I)
_cod_data_source_file om800175a-file002.cif
_cod_data_source_block r92standcor
_cod_original_sg_symbol_H-M p_b_c_a
_cod_database_code 4071452

loop_
_symmetry_equiv_pos_as_xyz
'x, y, z'
'-x+1/2, -y, z+1/2'
'x+1/2, -y+1/2, -z'
'-x, y+1/2, -z+1/2'
'-x, -y, -z'
'x-1/2, y, -z-1/2'
'-x-1/2, y-1/2, z'
'x, -y-1/2, z-1/2'

loop_
_atom_site_label
_atom_site_type_symbol
_atom_site_fract_x
_atom_site_fract_y
_atom_site_fract_z
_atom_site_U_iso_or_equiv
_atom_site_adp_type
_atom_site_occupancy
_atom_site_symmetry_multiplicity
_atom_site_calc_flag
_atom_site_refinement_flags
Pd Pd 0.15849(4) -0.46211(4) 0.04847(4) 0.0346(2) Uani 1 1 d .
Cl Cl 0.21596(17) -0.59032(13) -0.00720(16) 0.0561(7) Uani 1 1 d .
P P 0.25651(14) -0.36753(13) 0.01227(14) 0.0330(5) Uani 1 1 d .
N1 N 0.0469(5) -0.5148(4) 0.0993(5) 0.0453(19) Uani 1 1 d .
N2 N -0.0056(4) -0.4574(5) 0.1362(5) 0.0499(19) Uani 1 1 d .
N3 N 0.2165(4) -0.2768(4) 0.0461(5) 0.0425(18) Uani 1 1 d .
H22 H 0.2378 -0.2358 0.0462 0.051 Uiso 1 1 d R
C1 C 0.0085(6) -0.5888(6) 0.1126(7) 0.056(3) Uani 1 1 d .
H1 H 0.0293 -0.6405 0.0937 0.068 Uiso 1 1 calc R
C2 C -0.0665(7) -0.5781(8) 0.1584(8) 0.072(3) Uani 1 1 d .
H2 H -0.1038 -0.6203 0.1766 0.086 Uiso 1 1 calc R
C3 C -0.0752(6) -0.4947(8) 0.1717(8) 0.071(3) Uani 1 1 d .
H3 H -0.1202 -0.4679 0.1998 0.085 Uiso 1 1 calc R
C4 C 0.0240(6) -0.3730(6) 0.1332(6) 0.043(2) Uani 1 1 d .
C5 C -0.0218(6) -0.3064(7) 0.1663(7) 0.066(3) Uani 1 1 d .
H5 H -0.0751 -0.3148 0.1923 0.079 Uiso 1 1 calc R
C6 C 0.0131(6) -0.2275(7) 0.1601(7) 0.063(3) Uani 1 1 d .
H6 H -0.0169 -0.182 0.1831 0.076 Uiso 1 1 calc R
C7 C 0.0917(6) -0.2128(5) 0.1208(6) 0.051(3) Uani 1 1 d .
H7 H 0.1139 -0.1584 0.1169 0.061 Uiso 1 1 calc R
C8 C 0.1368(5) -0.2811(5) 0.0872(5) 0.035(2) Uani 1 1 d .
C9 C 0.1029(5) -0.3614(5) 0.0950(5) 0.0315(19) Uani 1 1 d .
C10 C 0.2743(5) -0.3552(5) -0.1001(5) 0.033(2) Uani 1 1 d .
C11 C 0.2555(5) -0.2822(6) -0.1428(6) 0.043(2) Uani 1 1 d .
H11 H 0.2351 -0.235 -0.114 0.052 Uiso 1 1 calc R
C12 C 0.2673(6) -0.2798(7) -0.2297(6) 0.056(3) Uani 1 1 d .
H12 H 0.2567 -0.23 -0.259 0.067 Uiso 1 1 calc R
C13 C 0.2941(6) -0.3492(8) -0.2723(6) 0.062(3) Uani 1 1 d .
H13 H 0.3002 -0.3471 -0.3307 0.074 Uiso 1 1 calc R
C14 C 0.3121(6) -0.4216(7) -0.2304(6) 0.062(3) Uani 1 1 d .
H14 H 0.3319 -0.4687 -0.2596 0.075 Uiso 1 1 calc R
C15 C 0.3010(6) -0.4251(6) -0.1445(6) 0.050(2) Uani 1 1 d .
H15 H 0.3116 -0.4753 -0.1159 0.06 Uiso 1 1 calc R
C16 C 0.3649(5) -0.3782(5) 0.0539(5) 0.038(2) Uani 1 1 d .
C17 C 0.4218(6) -0.3130(6) 0.0521(8) 0.070(3) Uani 1 1 d .
H17 H 0.4047 -0.2614 0.0298 0.084 Uiso 1 1 calc R
C18 C 0.5044(7) -0.3221(7) 0.0828(8) 0.080(4) Uani 1 1 d .
H18 H 0.5424 -0.2767 0.0809 0.096 Uiso 1 1 calc R
C19 C 0.5306(7) -0.3961(7) 0.1155(7) 0.072(3) Uani 1 1 d .
H19 H 0.5861 -0.4021 0.1374 0.086 Uiso 1 1 calc R
C20 C 0.4755(8) -0.4605(8) 0.1160(10) 0.104(5) Uani 1 1 d .
H20 H 0.4937 -0.5125 0.1367 0.125 Uiso 1 1 calc R
C21 C 0.3926(7) -0.4521(7) 0.0867(8) 0.084(4) Uani 1 1 d .
H21 H 0.355 -0.4978 0.0895 0.1 Uiso 1 1 calc R

loop_
_atom_site_aniso_label
_atom_site_aniso_U_11
_atom_site_aniso_U_22
_atom_site_aniso_U_33
_atom_site_aniso_U_23
_atom_site_aniso_U_13
_atom_site_aniso_U_12
Pd 0.0411(4) 0.0285(3) 0.0341(4) 0.0032(3) 0.0003(3) -0.0009(3)
Cl 0.0830(18) 0.0296(11) 0.0557(16) 0.0004(11) 0.0033(13) 0.0097(12)
P 0.0366(13) 0.0308(11) 0.0316(12) 0.0001(9) 0.0037(10) -0.0002(10)
N1 0.040(5) 0.040(4) 0.056(5) 0.011(4) -0.009(4) -0.005(4)
N2 0.032(4) 0.056(5) 0.062(5) 0.006(4) -0.003(4) 0.000(4)
N3 0.045(4) 0.029(4) 0.054(5) -0.005(4) 0.010(4) -0.003(3)
C1 0.050(7) 0.047(6) 0.072(8) 0.019(5) -0.022(6) -0.017(5)
C2 0.042(7) 0.086(9) 0.087(9) 0.026(7) -0.010(6) -0.021(6)
C3 0.034(6) 0.098(9) 0.082(9) 0.015(7) 0.003(6) -0.012(6)
C4 0.039(5) 0.048(5) 0.043(6) -0.003(4) -0.003(4) 0.004(4)
C5 0.038(6) 0.071(7) 0.087(9) 0.000(6) 0.016(6) 0.004(6)
C6 0.048(7) 0.067(7) 0.075(8) -0.013(6) 0.005(6) 0.024(6)
C7 0.045(6) 0.035(5) 0.071(7) -0.014(5) -0.001(5) 0.007(4)
C8 0.030(5) 0.040(5) 0.035(5) -0.005(4) 0.001(4) 0.000(4)
C9 0.028(5) 0.040(5) 0.027(5) 0.004(4) -0.001(4) 0.002(4)
C10 0.025(5) 0.042(5) 0.034(5) 0.000(4) -0.004(4) -0.011(4)
C11 0.040(5) 0.047(5) 0.042(6) -0.003(5) -0.005(5) -0.010(4)
C12 0.056(7) 0.072(7) 0.040(6) 0.018(5) -0.013(5) -0.014(5)
C13 0.064(7) 0.103(9) 0.018(5) 0.002(6) -0.006(5) -0.015(6)
C14 0.058(7) 0.087(8) 0.043(7) -0.008(6) 0.010(5) 0.010(6)
C15 0.059(6) 0.053(6) 0.039(6) 0.002(5) 0.012(5) 0.004(5)
C16 0.050(6) 0.034(4) 0.030(5) -0.002(4) -0.008(4) 0.003(4)
C17 0.054(7) 0.048(6) 0.107(10) 0.003(6) -0.026(7) 0.001(5)
C18 0.049(7) 0.069(8) 0.123(12) -0.010(7) -0.026(7) -0.011(6)
C19 0.058(7) 0.073(8) 0.085(9) -0.004(7) -0.026(6) 0.015(6)
C20 0.081(9) 0.064(8) 0.167(15) 0.034(9) -0.058(9) 0.002(8)
C21 0.056(7) 0.057(7) 0.137(12) 0.032(7) -0.032(7) -0.007(6)

loop_
_atom_type_symbol
_atom_type_description
_atom_type_scat_dispersion_real
_atom_type_scat_dispersion_imag
_atom_type_scat_source
C C 0.0033 0.0016 'International Tables Vol C Tables 4.2.6.8 and 6.1.1.4'
H H 0 0 'International Tables Vol C Tables 4.2.6.8 and 6.1.1.4'
Cl Cl 0.1484 0.1585 'International Tables Vol C Tables 4.2.6.8 and 6.1.1.4'
N N 0.0061 0.0033 'International Tables Vol C Tables 4.2.6.8 and 6.1.1.4'
P P 0.1023 0.0942 'International Tables Vol C Tables 4.2.6.8 and 6.1.1.4'
Pd Pd -0.9988 1.0072 'International Tables Vol C Tables 4.2.6.8 and 6.1.1.4'

loop_
_geom_angle_atom_site_label_1
_geom_angle_atom_site_label_2
_geom_angle_atom_site_label_3
_geom_angle
C9 Pd N1 79.5(3)
C9 Pd P 81.1(2)
N1 Pd P 160.6(2)
C9 Pd Cl 175.6(2)
N1 Pd Cl 96.3(2)
P Pd Cl 103.06(9)
N3 P C16 108.0(4)
N3 P C10 106.3(4)
C16 P C10 103.1(4)
N3 P Pd 104.4(2)
C16 P Pd 118.5(3)
C10 P Pd 115.7(3)
C1 N1 N2 104.8(8)
C1 N1 Pd 141.8(7)
N2 N1 Pd 113.3(5)
C3 N2 N1 111.4(8)
C3 N2 C4 133.3(9)
N1 N2 C4 115.3(7)
C8 N3 P 116.0(5)
C8 N3 H22 116.2
P N3 H22 127.4
N1 C1 C2 110.5(10)
N1 C1 H1 124.7
C2 C1 H1 124.7
C3 C2 C1 106.7(10)
C3 C2 H2 126.6
C1 C2 H2 126.6
C2 C3 N2 106.5(11)
C2 C3 H3 126.7
N2 C3 H3 126.7
C5 C4 C9 121.5(8)
C5 C4 N2 123.1(8)
C9 C4 N2 115.4(8)
C6 C5 C4 118.1(9)
C6 C5 H5 120.9
C4 C5 H5 120.9
C5 C6 C7 122.2(9)
C5 C6 H6 118.9
C7 C6 H6 118.9
C6 C7 C8 118.7(8)
C6 C7 H7 120.6
C8 C7 H7 120.6
C9 C8 C7 119.5(8)
C9 C8 N3 114.9(7)
C7 C8 N3 125.6(7)
C4 C9 C8 119.9(8)
C4 C9 Pd 116.6(6)
C8 C9 Pd 123.4(6)
C11 C10 C15 119.4(8)
C11 C10 P 122.9(7)
C15 C10 P 117.5(7)
C10 C11 C12 119.0(9)
C10 C11 H11 120.5
C12 C11 H11 120.5
C13 C12 C11 120.8(9)
C13 C12 H12 119.6
C11 C12 H12 119.6
C14 C13 C12 120.4(9)
C14 C13 H13 119.8
C12 C13 H13 119.8
C13 C14 C15 119.7(10)
C13 C14 H14 120.2
C15 C14 H14 120.2
C14 C15 C10 120.8(9)
C14 C15 H15 119.6
C10 C15 H15 119.6
C21 C16 C17 117.5(8)
C21 C16 P 121.0(7)
C17 C16 P 121.4(7)
C16 C17 C18 121.0(10)
C16 C17 H17 119.5
C18 C17 H17 119.5
C19 C18 C17 120.6(11)
C19 C18 H18 119.7
C17 C18 H18 119.7
C20 C19 C18 118.6(10)
C20 C19 H19 120.7
C18 C19 H19 120.7
C19 C20 C21 121.5(11)
C19 C20 H20 119.2
C21 C20 H20 119.2
C16 C21 C20 120.8(10)
C16 C21 H21 119.6
C20 C21 H21 119.6

loop_
_geom_bond_atom_site_label_1
_geom_bond_atom_site_label_2
_geom_bond_distance
Pd C9 1.957(8)
Pd N1 2.080(7)
Pd P 2.208(2)
Pd Cl 2.386(2)
P N3 1.654(6)
P C16 1.810(8)
P C10 1.812(8)
N1 C1 1.331(11)
N1 N2 1.353(10)
N2 C3 1.349(11)
N2 C4 1.415(11)
N3 C8 1.397(10)
N3 H22 0.7287
C1 C2 1.378(14)
C1 H1 0.93
C2 C3 1.345(15)
C2 H2 0.93
C3 H3 0.93
C4 C5 1.375(12)
C4 C9 1.375(11)
C5 C6 1.365(13)
C5 H5 0.93
C6 C7 1.386(13)
C6 H6 0.93
C7 C8 1.394(11)
C7 H7 0.93
C8 C9 1.381(11)
C10 C11 1.372(11)
C10 C15 1.375(11)
C11 C12 1.390(12)
C11 H11 0.93
C12 C13 1.356(13)
C12 H12 0.93
C13 C14 1.355(13)
C13 H13 0.93
C14 C15 1.373(13)
C14 H14 0.93
C15 H15 0.93
C16 C21 1.350(12)
C16 C17 1.358(12)
C17 C18 1.374(13)
C17 H17 0.93
C18 C19 1.344(14)
C18 H18 0.93
C19 C20 1.330(14)
C19 H19 0.93
C20 C21 1.370(14)
C20 H20 0.93
C21 H21 0.93
